data_7246699
loop_
_publ_author_name
'Nichinde, Chandrakant B.'
'Patil, Baliram R.'
'Chaudhari, Suryakant S.'
'Mali, Bhupendra P.'
'Gonnade, Rajesh G.'
'Kinage, Anil K.'

_publ_section_title
;
 Organocatalysed one-pot three component synthesis of
 3,3&#x2032;-disubstituted oxindoles featuring an all-carbon quaternary
 center and spiro[2H-pyran-3,4&#x2032;-indoline]
;
_journal_issue 19
_journal_name_full 'RSC Advances'
_journal_page_first 13206
_journal_page_last 13212
_journal_paper_doi 10.1039/D3RA00510K
_journal_volume 13
_journal_year 2023
_chemical_formula_moiety 'C17 H19 N3 O2'
_chemical_formula_sum 'C17 H19 N3 O2'
_chemical_formula_weight 297.35
_space_group_crystal_system monoclinic
_space_group_IT_number 14
_space_group_name_Hall '-P 2yn'
_space_group_name_H-M_alt 'P 1 21/n 1'
_atom_sites_solution_hydrogens geom
_audit_creation_method SHELXL-2018/3
_audit_update_record
;
2022-12-08 deposited with the CCDC.	2023-03-02 downloaded from the CCDC.
;
_cell_angle_alpha 90
_cell_angle_beta 93.5400(10)
_cell_angle_gamma 90
_cell_formula_units_Z 4
_cell_length_a 9.9716(3)
_cell_length_b 13.6586(4)
_cell_length_c 11.3692(3)
_cell_measurement_reflns_used 9974
_cell_measurement_temperature 100(2)
_cell_measurement_theta_max 78.00
_cell_measurement_theta_min 5.50
_cell_volume 1545.51(8)
_computing_cell_refinement 'SAINT (Bruker, 2016)'
_computing_data_collection 'APEX3 (Bruker, 2016)'
_computing_data_reduction 'SAINT (Bruker, 2016)'
_computing_molecular_graphics 'Bruker SHELXTL'
_computing_publication_material 'Bruker SHELXTL'
_computing_structure_refinement 'SHELXL-2014/7 (Sheldrick, 2014)'
_computing_structure_solution 'SHELXS-97 (Sheldrick 2008)'
_diffrn_ambient_temperature 100(2)
_diffrn_detector 'Photon II CPAD Area Detector'
_diffrn_detector_area_resol_mean 7.39
_diffrn_measured_fraction_theta_full 0.999
_diffrn_measured_fraction_theta_max 0.989
_diffrn_measurement_device '\k-geometry diffractometer'
_diffrn_measurement_device_type 'Bruker D8 VENTURE Kappa Duo PHOTON II CPAD'
_diffrn_measurement_method '\f and \w scans'
_diffrn_radiation_monochromator 'multilayer mirrors'
_diffrn_radiation_type CuK\a
_diffrn_radiation_wavelength 1.54178
_diffrn_reflns_av_R_equivalents 0.0702
_diffrn_reflns_av_unetI/netI 0.0252
_diffrn_reflns_Laue_measured_fraction_full 0.999
_diffrn_reflns_Laue_measured_fraction_max 0.989
_diffrn_reflns_limit_h_max 12
_diffrn_reflns_limit_h_min -12
_diffrn_reflns_limit_k_max 16
_diffrn_reflns_limit_k_min -17
_diffrn_reflns_limit_l_max 14
_diffrn_reflns_limit_l_min -14
_diffrn_reflns_number 55739
_diffrn_reflns_point_group_measured_fraction_full 0.999
_diffrn_reflns_point_group_measured_fraction_max 0.989
_diffrn_reflns_theta_full 67.679
_diffrn_reflns_theta_max 79.320
_diffrn_reflns_theta_min 5.067
_diffrn_source 'micro-focus sealed tube'
_diffrn_source_type 'Incoatech I\mS HB'
_exptl_absorpt_coefficient_mu 0.690
_exptl_absorpt_correction_T_max 0.928
_exptl_absorpt_correction_T_min 0.886
_exptl_absorpt_correction_type multi-scan
_exptl_absorpt_process_details 'SADABS (Bruker, 2006)'
_exptl_crystal_colour COLOURLESS
_exptl_crystal_density_diffrn 1.278
_exptl_crystal_description BLOCK
_exptl_crystal_F_000 632
_exptl_crystal_size_max 0.180
_exptl_crystal_size_mid 0.140
_exptl_crystal_size_min 0.110
_refine_diff_density_max 0.298
_refine_diff_density_min -0.379
_refine_diff_density_rms 0.055
_refine_ls_extinction_method none
_refine_ls_goodness_of_fit_ref 1.060
_refine_ls_hydrogen_treatment constr
_refine_ls_matrix_type full
_refine_ls_number_parameters 201
_refine_ls_number_reflns 3326
_refine_ls_number_restraints 0
_refine_ls_restrained_S_all 1.060
_refine_ls_R_factor_all 0.0572
_refine_ls_R_factor_gt 0.0455
_refine_ls_shift/su_max 0.001
_refine_ls_shift/su_mean 0.000
_refine_ls_structure_factor_coef Fsqd
_refine_ls_weighting_details 'w=1/[\s^2^(Fo^2^)+(0.0415P)^2^+1.3515P] where P=(Fo^2^+2Fc^2^)/3'
_refine_ls_weighting_scheme calc
_refine_ls_wR_factor_gt 0.1049
_refine_ls_wR_factor_ref 0.1171
_reflns_Friedel_coverage 0.000
_reflns_number_gt 2782
_reflns_number_total 3326
_reflns_threshold_expression 'I > 2\s(I)'
_cod_data_source_file d3ra00510k2.cif
_cod_data_source_block 5Bb
_cod_depositor_comments
;
The following automatic conversions were performed:

data item '_exptl_absorpt_correction_type' value 'MULTI-SCAN' was
changed to 'multi-scan' in accordance with the
/home/data/users/saulius/crontab/automatic-downloads/rss-feeds/RSC/lib/dictionaries/cif_core.dic
dictionary named 'cif_core.dic' version 2.4.2 last updated on
2011-04-26.

Automatic conversion script
Id: cif_fix_values 8170 2020-07-09 18:12:32Z antanas 
;
_cod_original_sg_symbol_H-M 'P 21/n'
_cod_database_code 7246699
_shelx_shelxl_version_number 2018/3
_shelx_space_group_comment
;
The symmetry employed for this shelxl refinement is uniquely defined
by the following loop, which should always be used as a source of
symmetry information in preference to the above space-group names.
They are only intended as comments.
;
_shelx_estimated_absorpt_t_min 0.886
_shelx_estimated_absorpt_t_max 0.928

loop_
_space_group_symop_operation_xyz
'x, y, z'
'-x+1/2, y+1/2, -z+1/2'
'-x, -y, -z'
'x-1/2, -y-1/2, z-1/2'

loop_
_atom_site_label
_atom_site_type_symbol
_atom_site_fract_x
_atom_site_fract_y
_atom_site_fract_z
_atom_site_U_iso_or_equiv
_atom_site_adp_type
_atom_site_occupancy
_atom_site_site_symmetry_order
_atom_site_calc_flag
_atom_site_refinement_flags_posn
_atom_site_refinement_flags_adp
_atom_site_refinement_flags_occupancy
_atom_site_disorder_assembly
_atom_site_disorder_group
O1 O 0.36771(11) 0.79016(8) 0.35274(9) 0.0224(2) Uani 1 1 d . . . . .
O2 O 0.55848(11) 0.92645(7) 0.66820(9) 0.0202(2) Uani 1 1 d . . . . .
N2 N 0.76680(17) 0.87099(11) 0.31287(14) 0.0336(4) Uani 1 1 d . . . . .
N1 N 0.49118(12) 0.64796(9) 0.35065(11) 0.0174(3) Uani 1 1 d . . . . .
C1 C 0.45650(14) 0.73605(10) 0.39521(12) 0.0167(3) Uani 1 1 d . . . . .
C2 C 0.54628(14) 0.75659(10) 0.50854(12) 0.0155(3) Uani 1 1 d . . . . .
N3 N 0.68686(13) 1.01393(9) 0.55319(11) 0.0206(3) Uani 1 1 d . . . . .
H3A H 0.681696 1.060842 0.605770 0.025 Uiso 1 1 calc R U . . .
H3B H 0.733062 1.023166 0.490642 0.025 Uiso 1 1 calc R U . . .
C3 C 0.63075(14) 0.66441(10) 0.51793(12) 0.0161(3) Uani 1 1 d . . . . .
C4 C 0.73065(15) 0.63555(11) 0.60005(13) 0.0204(3) Uani 1 1 d . . . . .
H4 H 0.757805 0.677002 0.664273 0.024 Uiso 1 1 calc R U . . .
C5 C 0.79134(16) 0.54387(12) 0.58693(14) 0.0243(3) Uani 1 1 d . . . . .
H5 H 0.860528 0.523130 0.642562 0.029 Uiso 1 1 calc R U . . .
C6 C 0.75117(16) 0.48323(11) 0.49338(14) 0.0236(3) Uani 1 1 d . . . . .
H6 H 0.792706 0.421081 0.486399 0.028 Uiso 1 1 calc R U . . .
C7 C 0.65089(15) 0.51184(11) 0.40936(13) 0.0209(3) Uani 1 1 d . . . . .
H7 H 0.623502 0.470627 0.344980 0.025 Uiso 1 1 calc R U . . .
C8 C 0.59310(14) 0.60271(11) 0.42380(12) 0.0171(3) Uani 1 1 d . . . . .
C9 C 0.45422(14) 0.77135(11) 0.61149(13) 0.0176(3) Uani 1 1 d . . . . .
H9A H 0.371582 0.806031 0.582251 0.021 Uiso 1 1 calc R U . . .
H9B H 0.427578 0.706611 0.641503 0.021 Uiso 1 1 calc R U . . .
C10 C 0.52298(15) 0.82955(11) 0.71129(13) 0.0190(3) Uani 1 1 d . . . . .
H10 H 0.606285 0.794591 0.741366 0.023 Uiso 1 1 calc R U . . .
C11 C 0.62379(14) 0.92765(11) 0.56851(12) 0.0168(3) Uani 1 1 d . . . . .
C12 C 0.62654(14) 0.84962(10) 0.49369(12) 0.0165(3) Uani 1 1 d . . . . .
C13 C 0.70323(16) 0.86046(10) 0.39371(14) 0.0210(3) Uani 1 1 d . . . . .
C14 C 0.43435(17) 0.84785(13) 0.81177(14) 0.0280(4) Uani 1 1 d . . . . .
H14A H 0.352185 0.881364 0.782102 0.042 Uiso 1 1 calc R U . . .
H14B H 0.482380 0.888843 0.871269 0.042 Uiso 1 1 calc R U . . .
H14C H 0.410872 0.785248 0.847253 0.042 Uiso 1 1 calc R U . . .
C15 C 0.42911(15) 0.60398(12) 0.24352(13) 0.0217(3) Uani 1 1 d . . . . .
H15A H 0.345259 0.639812 0.220509 0.026 Uiso 1 1 calc R U . . .
H15B H 0.404651 0.535378 0.260382 0.026 Uiso 1 1 calc R U . . .
C16 C 0.52035(17) 0.60522(13) 0.14026(14) 0.0265(4) Uani 1 1 d . . . . .
H16A H 0.604515 0.569945 0.163743 0.032 Uiso 1 1 calc R U . . .
H16B H 0.475297 0.569353 0.073240 0.032 Uiso 1 1 calc R U . . .
C17 C 0.55543(18) 0.70746(14) 0.09951(15) 0.0319(4) Uani 1 1 d . . . . .
H17A H 0.610932 0.702847 0.031530 0.048 Uiso 1 1 calc R U . . .
H17B H 0.605315 0.742168 0.163731 0.048 Uiso 1 1 calc R U . . .
H17C H 0.472687 0.743334 0.076977 0.048 Uiso 1 1 calc R U . . .

loop_
_atom_site_aniso_label
_atom_site_aniso_U_11
_atom_site_aniso_U_22
_atom_site_aniso_U_33
_atom_site_aniso_U_23
_atom_site_aniso_U_13
_atom_site_aniso_U_12
O1 0.0237(5) 0.0219(5) 0.0209(5) -0.0018(4) -0.0056(4) 0.0052(4)
O2 0.0252(5) 0.0171(5) 0.0185(5) -0.0037(4) 0.0040(4) -0.0035(4)
N2 0.0474(9) 0.0219(7) 0.0336(8) 0.0013(6) 0.0198(7) -0.0011(6)
N1 0.0192(6) 0.0169(6) 0.0160(6) -0.0026(5) -0.0013(5) 0.0001(5)
C1 0.0186(7) 0.0164(7) 0.0152(7) 0.0003(5) 0.0007(5) -0.0011(5)
C2 0.0169(6) 0.0160(7) 0.0136(6) 0.0002(5) -0.0005(5) 0.0001(5)
N3 0.0254(7) 0.0141(6) 0.0224(6) -0.0010(5) 0.0022(5) -0.0024(5)
C3 0.0176(7) 0.0144(7) 0.0163(7) 0.0013(5) 0.0016(5) -0.0013(5)
C4 0.0226(7) 0.0204(7) 0.0181(7) 0.0019(6) -0.0007(6) 0.0005(6)
C5 0.0260(8) 0.0235(8) 0.0232(8) 0.0058(6) -0.0006(6) 0.0048(6)
C6 0.0281(8) 0.0171(7) 0.0262(8) 0.0037(6) 0.0058(6) 0.0050(6)
C7 0.0255(8) 0.0163(7) 0.0212(7) -0.0019(6) 0.0050(6) -0.0014(6)
C8 0.0198(7) 0.0162(7) 0.0156(7) 0.0012(5) 0.0028(5) -0.0016(5)
C9 0.0175(7) 0.0175(7) 0.0178(7) -0.0011(5) 0.0019(5) -0.0021(5)
C10 0.0216(7) 0.0186(7) 0.0170(7) -0.0002(6) 0.0025(6) -0.0036(6)
C11 0.0160(6) 0.0178(7) 0.0164(7) 0.0012(5) -0.0009(5) 0.0015(5)
C12 0.0184(7) 0.0153(7) 0.0157(7) 0.0008(5) 0.0011(5) 0.0000(5)
C13 0.0270(8) 0.0128(7) 0.0233(8) 0.0002(6) 0.0033(6) -0.0004(6)
C14 0.0318(9) 0.0320(9) 0.0211(8) -0.0085(7) 0.0093(7) -0.0097(7)
C15 0.0232(7) 0.0236(8) 0.0178(7) -0.0066(6) -0.0022(6) -0.0019(6)
C16 0.0273(8) 0.0324(9) 0.0194(7) -0.0071(6) -0.0013(6) 0.0045(7)
C17 0.0324(9) 0.0401(10) 0.0236(8) 0.0025(7) 0.0058(7) 0.0028(8)

loop_
_atom_type_symbol
_atom_type_description
_atom_type_scat_dispersion_real
_atom_type_scat_dispersion_imag
_atom_type_scat_source
C C 0.0181 0.0091 'International Tables Vol C Tables 4.2.6.8 and 6.1.1.4'
H H 0.0000 0.0000 'International Tables Vol C Tables 4.2.6.8 and 6.1.1.4'
N N 0.0311 0.0180 'International Tables Vol C Tables 4.2.6.8 and 6.1.1.4'
O O 0.0492 0.0322 'International Tables Vol C Tables 4.2.6.8 and 6.1.1.4'

loop_
_geom_angle_atom_site_label_1
_geom_angle_atom_site_label_2
_geom_angle_atom_site_label_3
_geom_angle
_geom_angle_site_symmetry_1
_geom_angle_site_symmetry_3
_geom_angle_publ_flag
C11 O2 C10 115.74(11) . . ?
C1 N1 C8 110.97(12) . . ?
C1 N1 C15 124.79(12) . . ?
C8 N1 C15 124.22(12) . . ?
O1 C1 N1 125.44(13) . . ?
O1 C1 C2 125.69(13) . . ?
N1 C1 C2 108.86(12) . . ?
C3 C2 C12 114.16(11) . . ?
C3 C2 C9 114.14(12) . . ?
C12 C2 C9 108.50(11) . . ?
C3 C2 C1 101.45(11) . . ?
C12 C2 C1 109.94(11) . . ?
C9 C2 C1 108.30(11) . . ?
C11 N3 H3A 120.0 . . ?
C11 N3 H3B 120.0 . . ?
H3A N3 H3B 120.0 . . ?
C4 C3 C8 119.69(14) . . ?
C4 C3 C2 131.30(13) . . ?
C8 C3 C2 109.01(12) . . ?
C3 C4 C5 118.76(14) . . ?
C3 C4 H4 120.6 . . ?
C5 C4 H4 120.6 . . ?
C6 C5 C4 120.56(14) . . ?
C6 C5 H5 119.7 . . ?
C4 C5 H5 119.7 . . ?
C5 C6 C7 121.22(14) . . ?
C5 C6 H6 119.4 . . ?
C7 C6 H6 119.4 . . ?
C8 C7 C6 117.16(14) . . ?
C8 C7 H7 121.4 . . ?
C6 C7 H7 121.4 . . ?
C7 C8 C3 122.61(14) . . ?
C7 C8 N1 127.73(13) . . ?
C3 C8 N1 109.66(12) . . ?
C10 C9 C2 111.93(12) . . ?
C10 C9 H9A 109.2 . . ?
C2 C9 H9A 109.2 . . ?
C10 C9 H9B 109.2 . . ?
C2 C9 H9B 109.2 . . ?
H9A C9 H9B 107.9 . . ?
O2 C10 C14 105.62(12) . . ?
O2 C10 C9 109.38(11) . . ?
C14 C10 C9 113.28(12) . . ?
O2 C10 H10 109.5 . . ?
C14 C10 H10 109.5 . . ?
C9 C10 H10 109.5 . . ?
O2 C11 N3 111.92(12) . . ?
O2 C11 C12 123.12(13) . . ?
N3 C11 C12 124.95(13) . . ?
C11 C12 C13 116.81(13) . . ?
C11 C12 C2 123.62(13) . . ?
C13 C12 C2 119.46(12) . . ?
N2 C13 C12 178.71(17) . . ?
C10 C14 H14A 109.5 . . ?
C10 C14 H14B 109.5 . . ?
H14A C14 H14B 109.5 . . ?
C10 C14 H14C 109.5 . . ?
H14A C14 H14C 109.5 . . ?
H14B C14 H14C 109.5 . . ?
N1 C15 C16 113.21(13) . . ?
N1 C15 H15A 108.9 . . ?
C16 C15 H15A 108.9 . . ?
N1 C15 H15B 108.9 . . ?
C16 C15 H15B 108.9 . . ?
H15A C15 H15B 107.7 . . ?
C17 C16 C15 113.80(14) . . ?
C17 C16 H16A 108.8 . . ?
C15 C16 H16A 108.8 . . ?
C17 C16 H16B 108.8 . . ?
C15 C16 H16B 108.8 . . ?
H16A C16 H16B 107.7 . . ?
C16 C17 H17A 109.5 . . ?
C16 C17 H17B 109.5 . . ?
H17A C17 H17B 109.5 . . ?
C16 C17 H17C 109.5 . . ?
H17A C17 H17C 109.5 . . ?
H17B C17 H17C 109.5 . . ?

loop_
_geom_bond_atom_site_label_1
_geom_bond_atom_site_label_2
_geom_bond_distance
_geom_bond_site_symmetry_2
_geom_bond_publ_flag
O1 C1 1.2289(18) . ?
O2 C11 1.3417(17) . ?
O2 C10 1.4623(17) . ?
N2 C13 1.157(2) . ?
N1 C1 1.3585(18) . ?
N1 C8 1.4150(19) . ?
N1 C15 1.4609(18) . ?
C1 C2 1.5485(19) . ?
C2 C3 1.5149(19) . ?
C2 C12 1.5166(19) . ?
C2 C9 1.5447(19) . ?
N3 C11 1.3521(19) . ?
N3 H3A 0.8800 . ?
N3 H3B 0.8800 . ?
C3 C4 1.380(2) . ?
C3 C8 1.395(2) . ?
C4 C5 1.403(2) . ?
C4 H4 0.9500 . ?
C5 C6 1.387(2) . ?
C5 H5 0.9500 . ?
C6 C7 1.395(2) . ?
C6 H6 0.9500 . ?
C7 C8 1.383(2) . ?
C7 H7 0.9500 . ?
C9 C10 1.514(2) . ?
C9 H9A 0.9900 . ?
C9 H9B 0.9900 . ?
C10 C14 1.508(2) . ?
C10 H10 1.0000 . ?
C11 C12 1.365(2) . ?
C12 C13 1.416(2) . ?
C14 H14A 0.9800 . ?
C14 H14B 0.9800 . ?
C14 H14C 0.9800 . ?
C15 C16 1.529(2) . ?
C15 H15A 0.9900 . ?
C15 H15B 0.9900 . ?
C16 C17 1.519(3) . ?
C16 H16A 0.9900 . ?
C16 H16B 0.9900 . ?
C17 H17A 0.9800 . ?
C17 H17B 0.9800 . ?
C17 H17C 0.9800 . ?

loop_
_geom_torsion_atom_site_label_1
_geom_torsion_atom_site_label_2
_geom_torsion_atom_site_label_3
_geom_torsion_atom_site_label_4
_geom_torsion
_geom_torsion_site_symmetry_1
_geom_torsion_site_symmetry_2
_geom_torsion_site_symmetry_3
_geom_torsion_site_symmetry_4
_geom_torsion_publ_flag
C8 N1 C1 O1 -177.37(14) . . . . ?
C15 N1 C1 O1 0.9(2) . . . . ?
C8 N1 C1 C2 2.20(16) . . . . ?
C15 N1 C1 C2 -179.56(13) . . . . ?
O1 C1 C2 C3 178.18(14) . . . . ?
N1 C1 C2 C3 -1.38(14) . . . . ?
O1 C1 C2 C12 -60.65(18) . . . . ?
N1 C1 C2 C12 119.79(13) . . . . ?
O1 C1 C2 C9 57.76(18) . . . . ?
N1 C1 C2 C9 -121.81(13) . . . . ?
C12 C2 C3 C4 62.2(2) . . . . ?
C9 C2 C3 C4 -63.4(2) . . . . ?
C1 C2 C3 C4 -179.59(15) . . . . ?
C12 C2 C3 C8 -118.09(13) . . . . ?
C9 C2 C3 C8 116.31(13) . . . . ?
C1 C2 C3 C8 0.09(14) . . . . ?
C8 C3 C4 C5 -0.5(2) . . . . ?
C2 C3 C4 C5 179.17(14) . . . . ?
C3 C4 C5 C6 -0.3(2) . . . . ?
C4 C5 C6 C7 0.7(2) . . . . ?
C5 C6 C7 C8 -0.3(2) . . . . ?
C6 C7 C8 C3 -0.5(2) . . . . ?
C6 C7 C8 N1 179.51(14) . . . . ?
C4 C3 C8 C7 0.9(2) . . . . ?
C2 C3 C8 C7 -178.85(13) . . . . ?
C4 C3 C8 N1 -179.10(13) . . . . ?
C2 C3 C8 N1 1.18(16) . . . . ?
C1 N1 C8 C7 177.86(14) . . . . ?
C15 N1 C8 C7 -0.4(2) . . . . ?
C1 N1 C8 C3 -2.17(16) . . . . ?
C15 N1 C8 C3 179.57(13) . . . . ?
C3 C2 C9 C10 90.46(14) . . . . ?
C12 C2 C9 C10 -38.07(16) . . . . ?
C1 C2 C9 C10 -157.38(12) . . . . ?
C11 O2 C10 C14 -171.93(12) . . . . ?
C11 O2 C10 C9 -49.69(16) . . . . ?
C2 C9 C10 O2 60.78(15) . . . . ?
C2 C9 C10 C14 178.30(13) . . . . ?
C10 O2 C11 N3 -161.84(12) . . . . ?
C10 O2 C11 C12 17.23(19) . . . . ?
O2 C11 C12 C13 -178.01(13) . . . . ?
N3 C11 C12 C13 0.9(2) . . . . ?
O2 C11 C12 C2 5.8(2) . . . . ?
N3 C11 C12 C2 -175.25(13) . . . . ?
C3 C2 C12 C11 -122.74(15) . . . . ?
C9 C2 C12 C11 5.78(19) . . . . ?
C1 C2 C12 C11 124.05(15) . . . . ?
C3 C2 C12 C13 61.17(17) . . . . ?
C9 C2 C12 C13 -170.32(13) . . . . ?
C1 C2 C12 C13 -52.04(17) . . . . ?
C1 N1 C15 C16 107.66(16) . . . . ?
C8 N1 C15 C16 -74.32(18) . . . . ?
N1 C15 C16 C17 -63.41(18) . . . . ?
